data_7003946
loop_
_publ_author_name
'Hildebrand, Alexandra'
'L\"onnecke, Peter'
'Silaghi-Dumitrescu, Luminita'
'Hey-Hawkins, Evamarie'

_publ_section_title
;
 Tungsten phosphanylarylthiolato complexes
 [W{PhP(2-SC6H4)2-\k3S,S&#x2032;,P}2] and
 [W{P(2-SC6H4)3-\k4S,S&#x2032;,S&#x2033;,P}2]: Synthesis, structures
 and redox chemistry
;
_journal_issue 34
_journal_name_full 'Dalton Transactions'
_journal_page_first 4639
_journal_paper_doi 10.1039/b801531g
_journal_year 2008
_chemical_formula_sum 'C57 H48 P2 S6 W'
_chemical_formula_weight 1171.10
_chemical_name_systematic
;
?
;
_space_group_IT_number 2
_symmetry_cell_setting triclinic
_symmetry_space_group_name_Hall '-P 1'
_symmetry_space_group_name_H-M 'P -1'
_atom_sites_solution_hydrogens geom
_atom_sites_solution_primary direct
_atom_sites_solution_secondary difmap
_audit_creation_method SHELXL-97
_cell_angle_alpha 93.405(5)
_cell_angle_beta 101.415(5)
_cell_angle_gamma 95.282(5)
_cell_formula_units_Z 2
_cell_length_a 10.449(3)
_cell_length_b 11.094(4)
_cell_length_c 22.167(7)
_cell_measurement_reflns_used 1014
_cell_measurement_temperature 210(2)
_cell_measurement_theta_max 28.40
_cell_measurement_theta_min 2.38
_cell_volume 2500.2(14)
_computing_cell_refinement 'Bruker SAINT'
_computing_data_collection 'Bruker SMART'
_computing_data_reduction 'Bruker SAINT'
_computing_molecular_graphics 'ORTEP3 for Windows (L. J. Farrugia,1997)'
_computing_publication_material 'WINGX (L.J. Farrugia,1999)'
_computing_structure_refinement 'SHELXL-97 (Sheldrick,1997)'
_computing_structure_solution 'SHELXS-97 (Sheldrick, 1990)'
_diffrn_ambient_temperature 210(2)
_diffrn_measured_fraction_theta_full 0.996
_diffrn_measured_fraction_theta_max 0.889
_diffrn_measurement_device_type 'CCD area detector'
_diffrn_measurement_method '\w scans'
_diffrn_radiation_monochromator graphite
_diffrn_radiation_source 'fine-focus sealed tube'
_diffrn_radiation_type MoK\a
_diffrn_radiation_wavelength 0.71073
_diffrn_reflns_av_R_equivalents 0.0280
_diffrn_reflns_av_sigmaI/netI 0.0459
_diffrn_reflns_limit_h_max 14
_diffrn_reflns_limit_h_min -13
_diffrn_reflns_limit_k_max 14
_diffrn_reflns_limit_k_min -14
_diffrn_reflns_limit_l_max 29
_diffrn_reflns_limit_l_min -30
_diffrn_reflns_number 26293
_diffrn_reflns_theta_full 25.00
_diffrn_reflns_theta_max 29.33
_diffrn_reflns_theta_min 1.88
_exptl_absorpt_coefficient_mu 2.664
_exptl_absorpt_correction_type multi-scan
_exptl_crystal_colour 'dark green'
_exptl_crystal_density_diffrn 1.556
_exptl_crystal_density_method 'not measured'
_exptl_crystal_description prism
_exptl_crystal_F_000 1180
_exptl_crystal_size_max 0.20
_exptl_crystal_size_mid 0.20
_exptl_crystal_size_min 0.10
_refine_diff_density_max 0.862
_refine_diff_density_min -0.773
_refine_diff_density_rms 0.098
_refine_ls_extinction_method none
_refine_ls_goodness_of_fit_ref 1.014
_refine_ls_hydrogen_treatment constr
_refine_ls_matrix_type full
_refine_ls_number_parameters 592
_refine_ls_number_reflns 12183
_refine_ls_number_restraints 344
_refine_ls_restrained_S_all 1.059
_refine_ls_R_factor_all 0.0450
_refine_ls_R_factor_gt 0.0321
_refine_ls_shift/su_max 0.002
_refine_ls_shift/su_mean 0.000
_refine_ls_structure_factor_coef Fsqd
_refine_ls_weighting_details
;
'calc w=1/[\s2(Fo2)+(0.0397P)2+0.0000P] where P=(Fo2+2Fc2)/3'
;
_refine_ls_weighting_scheme calc
_refine_ls_wR_factor_gt 0.0704
_refine_ls_wR_factor_ref 0.0735
_reflns_number_gt 10131
_reflns_number_total 12183
_reflns_threshold_expression >2sigma(I)
_cod_data_source_file b801531g.txt
_cod_data_source_block c1914fin
_cod_depositor_comments
;
The following automatic conversions were performed:
'_symmetry_cell_setting' value 'Triclinic' changed to 'triclinic'
according to '/home/saulius/struct/CIF-dictionaries/cif_core.dic'
dictionary named 'cif_core.dic' version 2.4.1 from 2010-06-29.

Automatic conversion script
Id: cif_fix_enum 1527 2010-12-29 10:47:43Z saulius 
;
_cod_original_sg_symbol_H-M P-1
_cod_database_code 7003946

loop_
_symmetry_equiv_pos_as_xyz
'x, y, z'
'-x, -y, -z'

loop_
_atom_site_label
_atom_site_type_symbol
_atom_site_fract_x
_atom_site_fract_y
_atom_site_fract_z
_atom_site_U_iso_or_equiv
_atom_site_adp_type
_atom_site_occupancy
_atom_site_symmetry_multiplicity
_atom_site_calc_flag
_atom_site_refinement_flags
_atom_site_disorder_assembly
_atom_site_disorder_group
W1 W 0.023188(13) 0.071921(12) 0.259548(6) 0.02424(5) Uani 1 1 d . . .
S1 S 0.01794(9) 0.28821(8) 0.29006(4) 0.0344(2) Uani 1 1 d . . .
S2 S -0.17736(8) 0.08822(9) 0.17907(4) 0.0362(2) Uani 1 1 d . . .
S3 S 0.10929(8) -0.07767(7) 0.19510(4) 0.02633(17) Uani 1 1 d . . .
S4 S -0.07741(9) 0.09632(9) 0.35555(4) 0.0374(2) Uani 1 1 d . . .
S5 S -0.13498(8) -0.11609(8) 0.24488(4) 0.03214(19) Uani 1 1 d . . .
S6 S 0.25691(8) 0.15291(7) 0.30418(4) 0.02803(18) Uani 1 1 d . . .
P1 P 0.10745(8) 0.17498(7) 0.17558(4) 0.02413(17) Uani 1 1 d . . .
P2 P 0.13005(8) -0.05732(8) 0.33862(4) 0.02349(17) Uani 1 1 d . . .
C1 C 0.1265(3) 0.3378(3) 0.18819(17) 0.0309(8) Uani 1 1 d . . .
C2 C 0.0828(4) 0.3826(3) 0.23977(17) 0.0333(8) Uani 1 1 d . . .
C3 C 0.0870(4) 0.5087(4) 0.2504(2) 0.0506(11) Uani 1 1 d . . .
H3 H 0.0612 0.5414 0.2857 0.061 Uiso 1 1 calc R . .
C4 C 0.1274(5) 0.5845(4) 0.2106(2) 0.0567(12) Uani 1 1 d . . .
H4 H 0.1284 0.6688 0.2186 0.068 Uiso 1 1 calc R . .
C5 C 0.1672(5) 0.5405(4) 0.1585(2) 0.0536(12) Uani 1 1 d . . .
H5 H 0.1937 0.5942 0.1309 0.064 Uiso 1 1 calc R . .
C6 C 0.1677(4) 0.4156(3) 0.1472(2) 0.0414(9) Uani 1 1 d . . .
H6 H 0.1957 0.3842 0.1122 0.050 Uiso 1 1 calc R . .
C7 C -0.0063(3) 0.1441(3) 0.10257(16) 0.0284(7) Uani 1 1 d . . .
C8 C -0.1364(3) 0.1130(3) 0.10747(17) 0.0317(8) Uani 1 1 d . . .
C9 C -0.2339(4) 0.0965(4) 0.05412(19) 0.0453(10) Uani 1 1 d . . .
H9 H -0.3217 0.0747 0.0566 0.054 Uiso 1 1 calc R . .
C10 C -0.2014(5) 0.1123(4) -0.0024(2) 0.0556(12) Uani 1 1 d . . .
H10 H -0.2680 0.1030 -0.0382 0.067 Uiso 1 1 calc R . .
C11 C -0.0729(4) 0.1415(4) -0.00738(19) 0.0494(11) Uani 1 1 d . . .
H11 H -0.0522 0.1497 -0.0464 0.059 Uiso 1 1 calc R . .
C12 C 0.0253(4) 0.1587(3) 0.04513(17) 0.0388(9) Uani 1 1 d . . .
H12 H 0.1128 0.1801 0.0421 0.047 Uiso 1 1 calc R . .
C13 C 0.2572(3) 0.1155(3) 0.16478(15) 0.0269(7) Uani 1 1 d . . .
C14 C 0.2507(3) -0.0081(3) 0.17291(15) 0.0258(7) Uani 1 1 d . . .
C15 C 0.3533(3) -0.0739(3) 0.16422(16) 0.0323(8) Uani 1 1 d . . .
H15 H 0.3480 -0.1580 0.1685 0.039 Uiso 1 1 calc R . .
C16 C 0.4634(4) -0.0138(4) 0.14918(18) 0.0397(9) Uani 1 1 d . . .
H16 H 0.5338 -0.0571 0.1434 0.048 Uiso 1 1 calc R . .
C17 C 0.4706(4) 0.1098(4) 0.14267(18) 0.0393(9) Uani 1 1 d . . .
H17 H 0.5466 0.1498 0.1333 0.047 Uiso 1 1 calc R . .
C18 C 0.3679(3) 0.1750(3) 0.14979(16) 0.0327(8) Uani 1 1 d . . .
H18 H 0.3728 0.2587 0.1446 0.039 Uiso 1 1 calc R . .
C19 C 0.1510(3) 0.0203(3) 0.41439(15) 0.0269(7) Uani 1 1 d . . .
C20 C 0.0519(3) 0.0928(3) 0.42013(16) 0.0310(8) Uani 1 1 d . . .
C21 C 0.0523(4) 0.1523(4) 0.47720(18) 0.0428(10) Uani 1 1 d . . .
H21 H -0.0140 0.2018 0.4819 0.051 Uiso 1 1 calc R . .
C22 C 0.1512(5) 0.1379(4) 0.52676(19) 0.0497(11) Uani 1 1 d . . .
H22 H 0.1508 0.1773 0.5654 0.060 Uiso 1 1 calc R . .
C23 C 0.2501(4) 0.0678(4) 0.52113(18) 0.0468(10) Uani 1 1 d . . .
H23 H 0.3170 0.0603 0.5555 0.056 Uiso 1 1 calc R . .
C24 C 0.2514(4) 0.0073(3) 0.46410(17) 0.0369(8) Uani 1 1 d . . .
H24 H 0.3187 -0.0411 0.4596 0.044 Uiso 1 1 calc R . .
C25 C 0.0337(3) -0.1979(3) 0.34296(15) 0.0274(7) Uani 1 1 d . . .
C26 C -0.0880(3) -0.2155(3) 0.30226(16) 0.0286(7) Uani 1 1 d . . .
C27 C -0.1744(4) -0.3165(3) 0.30654(18) 0.0380(9) Uani 1 1 d . . .
H27 H -0.2568 -0.3297 0.2795 0.046 Uiso 1 1 calc R . .
C28 C -0.1394(4) -0.3975(3) 0.35038(19) 0.0418(9) Uani 1 1 d . . .
H28 H -0.1984 -0.4653 0.3531 0.050 Uiso 1 1 calc R . .
C29 C -0.0184(4) -0.3798(3) 0.39039(18) 0.0408(9) Uani 1 1 d . . .
H29 H 0.0049 -0.4359 0.4198 0.049 Uiso 1 1 calc R . .
C30 C 0.0679(4) -0.2799(3) 0.38712(17) 0.0333(8) Uani 1 1 d . . .
H30 H 0.1497 -0.2671 0.4146 0.040 Uiso 1 1 calc R . .
C31 C 0.2934(3) -0.0795(3) 0.32889(15) 0.0261(7) Uani 1 1 d . . .
C32 C 0.3532(3) 0.0294(3) 0.31315(15) 0.0267(7) Uani 1 1 d . . .
C33 C 0.4833(3) 0.0383(3) 0.30808(16) 0.0338(8) Uani 1 1 d . . .
H33 H 0.5248 0.1118 0.2989 0.041 Uiso 1 1 calc R . .
C34 C 0.5522(3) -0.0629(4) 0.31677(17) 0.0400(9) Uani 1 1 d . . .
H34 H 0.6405 -0.0576 0.3130 0.048 Uiso 1 1 calc R . .
C35 C 0.4926(4) -0.1710(4) 0.33078(18) 0.0397(9) Uani 1 1 d . . .
H35 H 0.5404 -0.2387 0.3361 0.048 Uiso 1 1 calc R . .
C36 C 0.3620(3) -0.1804(3) 0.33715(17) 0.0329(8) Uani 1 1 d . . .
H36 H 0.3213 -0.2538 0.3469 0.039 Uiso 1 1 calc R . .
C37 C 0.5487(6) 0.5344(5) 0.1969(3) 0.089(2) Uani 1 1 d D . .
C38 C 0.6485(6) 0.4759(5) 0.1761(3) 0.0858(19) Uani 1 1 d D . .
H38 H 0.6788 0.5023 0.1414 0.103 Uiso 1 1 calc R . .
C39 C 0.6996(6) 0.3851(5) 0.2044(3) 0.091(2) Uani 1 1 d D . .
H39 H 0.7670 0.3471 0.1910 0.109 Uiso 1 1 calc R . .
C40 C 0.6507(7) 0.3481(7) 0.2541(3) 0.096(2) Uani 1 1 d D . .
H40 H 0.6882 0.2839 0.2744 0.115 Uiso 1 1 calc R . .
C41 C 0.5545(7) 0.3953(6) 0.2762(4) 0.102(2) Uani 1 1 d D . .
H41 H 0.5235 0.3643 0.3098 0.123 Uiso 1 1 calc R . .
C42 C 0.5048(6) 0.4882(6) 0.2482(3) 0.0791(18) Uani 1 1 d D . .
H42 H 0.4381 0.5245 0.2631 0.095 Uiso 1 1 calc R . .
C43 C 0.5044(8) 0.6371(8) 0.1695(4) 0.157(4) Uani 1 1 d D . .
H43A H 0.5790 0.6950 0.1682 0.235 Uiso 1 1 calc R . .
H43B H 0.4479 0.6739 0.1935 0.235 Uiso 1 1 calc R . .
H43C H 0.4556 0.6137 0.1279 0.235 Uiso 1 1 calc R . .
C44 C 0.6737(11) 0.4540(9) 0.5318(4) 0.140(5) Uani 1 1 d D . .
C45 C 0.7545(8) 0.4541(7) 0.4927(4) 0.113(3) Uani 1 1 d D . .
H45 H 0.8155 0.5225 0.4942 0.136 Uiso 1 1 calc R . .
C46 C 0.7534(8) 0.3644(8) 0.4524(4) 0.103(2) Uani 1 1 d D . .
H46 H 0.8159 0.3688 0.4271 0.123 Uiso 1 1 calc R . .
C47 C 0.6663(9) 0.2655(6) 0.4454(3) 0.100(2) Uani 1 1 d D . .
H47 H 0.6694 0.2012 0.4163 0.120 Uiso 1 1 calc R . .
C48 C 0.5732(8) 0.2584(8) 0.4808(5) 0.123(4) Uani 1 1 d D . .
H48 H 0.5083 0.1920 0.4755 0.148 Uiso 1 1 calc R . .
C49 C 0.5788(8) 0.3555(11) 0.5258(4) 0.120(4) Uani 1 1 d D . .
H49 H 0.5178 0.3534 0.5518 0.144 Uiso 1 1 calc R . .
C50 C 0.6874(14) 0.5553(11) 0.5777(5) 0.339(13) Uani 1 1 d D . .
H50A H 0.7789 0.5731 0.5981 0.508 Uiso 1 1 calc R . .
H50B H 0.6353 0.5347 0.6080 0.508 Uiso 1 1 calc R . .
H50C H 0.6572 0.6260 0.5578 0.508 Uiso 1 1 calc R . .
C51 C 0.2321(8) 0.4319(8) -0.0296(4) 0.076(3) Uiso 0.621(9) 1 d PD A -1
C52 C 0.3450(11) 0.4278(10) 0.0116(6) 0.0705(15) Uiso 0.621(9) 1 d PD A -1
H52 H 0.3798 0.4957 0.0393 0.085 Uiso 0.621(9) 1 calc PR A -1
C53 C 0.4087(9) 0.3269(8) 0.0136(4) 0.079(3) Uiso 0.621(9) 1 d PD A -1
H53 H 0.4874 0.3253 0.0426 0.094 Uiso 0.621(9) 1 calc PR A -1
C54 C 0.3590(10) 0.2269(9) -0.0265(4) 0.083(3) Uiso 0.621(9) 1 d PD A -1
H54 H 0.4022 0.1562 -0.0238 0.100 Uiso 0.621(9) 1 calc PR A -1
C55 C 0.2504(10) 0.2293(9) -0.0690(5) 0.080(3) Uiso 0.621(9) 1 d PD A -1
H55 H 0.2191 0.1622 -0.0977 0.096 Uiso 0.621(9) 1 calc PR A -1
C56 C 0.1846(12) 0.3303(8) -0.0705(5) 0.078(3) Uiso 0.621(9) 1 d PD A -1
H56 H 0.1060 0.3311 -0.0996 0.094 Uiso 0.621(9) 1 calc PR A -1
C57 C 0.1652(11) 0.5414(10) -0.0321(6) 0.118(5) Uiso 0.621(9) 1 d PD A -1
H57A H 0.2166 0.6041 -0.0025 0.177 Uiso 0.621(9) 1 calc PR A -1
H57B H 0.0794 0.5239 -0.0222 0.177 Uiso 0.621(9) 1 calc PR A -1
H57C H 0.1551 0.5693 -0.0733 0.177 Uiso 0.621(9) 1 calc PR A -1
C51F C 0.3379(11) 0.3078(11) -0.0225(5) 0.069(4) Uiso 0.379(9) 1 d PD A -2
C52F C 0.3463(17) 0.4165(13) 0.0103(9) 0.0705(15) Uiso 0.379(9) 1 d PD A -2
H52F H 0.4184 0.4401 0.0428 0.085 Uiso 0.379(9) 1 calc PR A -2
C53F C 0.2497(14) 0.4919(14) -0.0040(7) 0.088(5) Uiso 0.379(9) 1 d PD A -2
H53F H 0.2560 0.5685 0.0175 0.105 Uiso 0.379(9) 1 calc PR A -2
C54F C 0.1439(16) 0.4532(15) -0.0504(7) 0.103(6) Uiso 0.379(9) 1 d PD A -2
H54F H 0.0770 0.5041 -0.0604 0.123 Uiso 0.379(9) 1 calc PR A -2
C55F C 0.1333(16) 0.3448(14) -0.0817(8) 0.089(6) Uiso 0.379(9) 1 d PD A -2
H55F H 0.0597 0.3206 -0.1134 0.107 Uiso 0.379(9) 1 calc PR A -2
C56F C 0.2279(12) 0.2700(14) -0.0681(6) 0.060(4) Uiso 0.379(9) 1 d PD A -2
H56F H 0.2192 0.1928 -0.0893 0.072 Uiso 0.379(9) 1 calc PR A -2
C57F C 0.4444(14) 0.2311(12) -0.0090(7) 0.086(5) Uiso 0.379(9) 1 d PD A -2
H57D H 0.5239 0.2804 0.0122 0.129 Uiso 0.379(9) 1 calc PR A -2
H57E H 0.4589 0.1930 -0.0472 0.129 Uiso 0.379(9) 1 calc PR A -2
H57F H 0.4212 0.1689 0.0171 0.129 Uiso 0.379(9) 1 calc PR A -2

loop_
_atom_site_aniso_label
_atom_site_aniso_U_11
_atom_site_aniso_U_22
_atom_site_aniso_U_33
_atom_site_aniso_U_23
_atom_site_aniso_U_13
_atom_site_aniso_U_12
W1 0.02173(7) 0.02978(7) 0.02126(7) 0.00060(5) 0.00490(5) 0.00285(5)
S1 0.0391(5) 0.0343(5) 0.0316(5) -0.0042(4) 0.0111(4) 0.0094(4)
S2 0.0222(4) 0.0551(6) 0.0316(5) 0.0077(4) 0.0034(4) 0.0070(4)
S3 0.0280(4) 0.0267(4) 0.0240(4) -0.0006(3) 0.0056(3) 0.0018(3)
S4 0.0319(5) 0.0539(6) 0.0304(5) 0.0027(4) 0.0138(4) 0.0101(4)
S5 0.0241(4) 0.0425(5) 0.0267(4) 0.0027(4) 0.0016(3) -0.0053(4)
S6 0.0266(4) 0.0292(4) 0.0258(4) -0.0008(3) 0.0022(3) -0.0014(3)
P1 0.0234(4) 0.0261(4) 0.0227(4) 0.0006(3) 0.0045(3) 0.0029(3)
P2 0.0210(4) 0.0288(4) 0.0195(4) -0.0016(3) 0.0037(3) -0.0001(3)
C1 0.0307(18) 0.0255(17) 0.035(2) 0.0011(14) 0.0027(15) 0.0024(14)
C2 0.037(2) 0.0285(18) 0.033(2) -0.0033(15) 0.0056(16) 0.0046(15)
C3 0.065(3) 0.034(2) 0.055(3) -0.0092(19) 0.017(2) 0.0097(19)
C4 0.069(3) 0.026(2) 0.076(3) 0.003(2) 0.017(3) 0.0064(19)
C5 0.063(3) 0.034(2) 0.064(3) 0.014(2) 0.012(2) -0.0011(19)
C6 0.046(2) 0.035(2) 0.044(2) 0.0047(17) 0.0104(19) 0.0040(17)
C7 0.0301(18) 0.0295(17) 0.0248(17) 0.0002(14) 0.0027(14) 0.0069(14)
C8 0.0328(19) 0.0322(18) 0.0280(18) 0.0022(15) 0.0001(15) 0.0052(14)
C9 0.036(2) 0.060(3) 0.035(2) 0.0013(19) -0.0029(17) 0.0033(19)
C10 0.051(3) 0.077(3) 0.030(2) 0.001(2) -0.009(2) 0.003(2)
C11 0.056(3) 0.065(3) 0.025(2) 0.0013(19) 0.0033(19) 0.006(2)
C12 0.040(2) 0.045(2) 0.032(2) 0.0026(17) 0.0083(17) 0.0058(17)
C13 0.0264(17) 0.0328(18) 0.0215(16) -0.0010(13) 0.0049(13) 0.0058(13)
C14 0.0241(16) 0.0333(18) 0.0192(16) -0.0030(13) 0.0044(13) 0.0021(13)
C15 0.0296(18) 0.0370(19) 0.0291(19) -0.0009(15) 0.0016(15) 0.0090(15)
C16 0.0266(18) 0.059(3) 0.034(2) -0.0033(18) 0.0068(16) 0.0130(17)
C17 0.0254(18) 0.055(2) 0.039(2) 0.0026(18) 0.0095(16) 0.0017(16)
C18 0.0290(18) 0.039(2) 0.0303(19) 0.0059(15) 0.0064(15) 0.0022(15)
C19 0.0279(17) 0.0311(17) 0.0197(16) -0.0019(13) 0.0052(13) -0.0057(13)
C20 0.0354(19) 0.0332(18) 0.0242(17) -0.0007(14) 0.0099(15) -0.0036(14)
C21 0.055(3) 0.044(2) 0.033(2) -0.0057(17) 0.0196(19) 0.0022(18)
C22 0.064(3) 0.055(3) 0.028(2) -0.0150(19) 0.015(2) -0.006(2)
C23 0.052(3) 0.060(3) 0.0226(19) -0.0026(18) -0.0005(18) -0.004(2)
C24 0.039(2) 0.043(2) 0.0254(19) 0.0012(16) 0.0029(16) -0.0012(16)
C25 0.0269(17) 0.0313(17) 0.0237(17) -0.0030(14) 0.0084(14) -0.0013(13)
C26 0.0272(17) 0.0308(18) 0.0263(18) -0.0026(14) 0.0064(14) -0.0035(14)
C27 0.0320(19) 0.043(2) 0.035(2) -0.0047(17) 0.0056(16) -0.0142(16)
C28 0.044(2) 0.035(2) 0.043(2) 0.0007(17) 0.0107(19) -0.0114(17)
C29 0.050(2) 0.037(2) 0.035(2) 0.0088(17) 0.0084(18) 0.0012(17)
C30 0.0314(19) 0.038(2) 0.0289(19) 0.0010(15) 0.0040(15) 0.0004(15)
C31 0.0193(15) 0.0348(18) 0.0222(16) -0.0015(13) 0.0017(13) 0.0008(13)
C32 0.0240(16) 0.0334(18) 0.0208(16) 0.0001(13) 0.0017(13) -0.0003(13)
C33 0.0241(17) 0.047(2) 0.0281(19) -0.0009(16) 0.0041(14) -0.0031(15)
C34 0.0191(17) 0.068(3) 0.032(2) 0.0002(19) 0.0027(15) 0.0058(17)
C35 0.0313(19) 0.049(2) 0.038(2) -0.0024(18) 0.0033(17) 0.0127(17)
C36 0.0319(19) 0.0341(19) 0.0316(19) 0.0020(15) 0.0039(15) 0.0041(15)
C37 0.081(4) 0.035(3) 0.120(6) 0.000(3) -0.047(4) -0.005(3)
C38 0.068(4) 0.068(4) 0.109(5) -0.029(4) 0.005(4) -0.002(3)
C39 0.063(4) 0.067(4) 0.129(6) -0.026(4) 0.001(4) -0.007(3)
C40 0.064(4) 0.110(6) 0.100(6) -0.006(4) 0.006(4) -0.026(4)
C41 0.093(5) 0.081(5) 0.111(6) 0.002(4) -0.015(5) -0.027(4)
C42 0.059(3) 0.073(4) 0.093(5) -0.029(4) 0.008(3) -0.016(3)
C43 0.116(7) 0.159(9) 0.161(9) -0.019(7) -0.034(6) -0.013(6)
C44 0.181(11) 0.171(10) 0.060(5) -0.009(6) -0.035(6) 0.131(9)
C45 0.128(7) 0.067(5) 0.118(7) 0.019(5) -0.046(6) 0.018(4)
C46 0.113(6) 0.110(6) 0.090(6) 0.054(5) 0.014(5) 0.025(5)
C47 0.130(7) 0.076(5) 0.079(5) 0.010(4) -0.026(5) 0.027(4)
C48 0.085(6) 0.105(6) 0.164(10) 0.085(6) -0.025(6) -0.005(5)
C49 0.084(6) 0.202(11) 0.094(7) 0.085(7) 0.020(5) 0.067(6)
C50 0.45(2) 0.311(16) 0.172(11) -0.147(11) -0.212(13) 0.304(17)

loop_
_atom_type_symbol
_atom_type_description
_atom_type_scat_dispersion_real
_atom_type_scat_dispersion_imag
_atom_type_scat_source
W W -0.8490 6.8722 'International Tables Vol C Tables 4.2.6.8 and 6.1.1.4'
S S 0.1246 0.1234 'International Tables Vol C Tables 4.2.6.8 and 6.1.1.4'
P P 0.1023 0.0942 'International Tables Vol C Tables 4.2.6.8 and 6.1.1.4'
C C 0.0033 0.0016 'International Tables Vol C Tables 4.2.6.8 and 6.1.1.4'
H H 0.0000 0.0000 'International Tables Vol C Tables 4.2.6.8 and 6.1.1.4'

loop_
_geom_angle_atom_site_label_1
_geom_angle_atom_site_label_2
_geom_angle_atom_site_label_3
_geom_angle
_geom_angle_site_symmetry_1
_geom_angle_site_symmetry_3
_geom_angle_publ_flag
S1 W1 S3 146.43(3) . . ?
S1 W1 P2 118.17(3) . . ?
S3 W1 P2 78.52(4) . . ?
S1 W1 S2 87.07(3) . . ?
S3 W1 S2 93.79(4) . . ?
P2 W1 S2 144.69(3) . . ?
S1 W1 S5 136.00(3) . . ?
S3 W1 S5 73.65(4) . . ?
P2 W1 S5 76.95(3) . . ?
S2 W1 S5 67.85(3) . . ?
S1 W1 P1 77.55(3) . . ?
S3 W1 P1 70.27(3) . . ?
P2 W1 P1 131.06(3) . . ?
S2 W1 P1 75.47(4) . . ?
S5 W1 P1 125.68(3) . . ?
S1 W1 S6 74.37(3) . . ?
S3 W1 S6 87.41(3) . . ?
P2 W1 S6 68.09(3) . . ?
S2 W1 S6 146.68(3) . . ?
S5 W1 S6 142.95(3) . . ?
P1 W1 S6 73.65(3) . . ?
S1 W1 S4 69.33(3) . . ?
S3 W1 S4 143.01(3) . . ?
P2 W1 S4 71.28(3) . . ?
S2 W1 S4 98.60(4) . . ?
S5 W1 S4 79.06(3) . . ?
P1 W1 S4 146.65(3) . . ?
S6 W1 S4 100.26(4) . . ?
C2 S1 W1 111.52(12) . . ?
C8 S2 W1 110.99(12) . . ?
C14 S3 W1 109.14(11) . . ?
C20 S4 W1 106.51(12) . . ?
C26 S5 W1 111.11(11) . . ?
C32 S6 W1 108.73(11) . . ?
C1 P1 C7 104.20(16) . . ?
C1 P1 C13 112.38(16) . . ?
C7 P1 C13 105.93(15) . . ?
C1 P1 W1 112.99(12) . . ?
C7 P1 W1 111.37(12) . . ?
C13 P1 W1 109.65(12) . . ?
C25 P2 C31 112.34(16) . . ?
C25 P2 C19 104.47(15) . . ?
C31 P2 C19 105.22(15) . . ?
C25 P2 W1 113.85(12) . . ?
C31 P2 W1 110.85(12) . . ?
C19 P2 W1 109.51(12) . . ?
C6 C1 C2 121.1(3) . . ?
C6 C1 P1 124.0(3) . . ?
C2 C1 P1 114.6(3) . . ?
C1 C2 C3 117.8(4) . . ?
C1 C2 S1 123.1(3) . . ?
C3 C2 S1 119.0(3) . . ?
C4 C3 C2 121.1(4) . . ?
C3 C4 C5 121.4(4) . . ?
C4 C5 C6 119.3(4) . . ?
C1 C6 C5 119.3(4) . . ?
C12 C7 C8 120.5(3) . . ?
C12 C7 P1 125.0(3) . . ?
C8 C7 P1 114.3(3) . . ?
C9 C8 C7 119.1(4) . . ?
C9 C8 S2 119.6(3) . . ?
C7 C8 S2 121.2(3) . . ?
C10 C9 C8 119.7(4) . . ?
C9 C10 C11 121.2(4) . . ?
C10 C11 C12 119.9(4) . . ?
C11 C12 C7 119.5(4) . . ?
C18 C13 C14 120.3(3) . . ?
C18 C13 P1 129.3(3) . . ?
C14 C13 P1 110.5(2) . . ?
C15 C14 C13 120.4(3) . . ?
C15 C14 S3 121.5(3) . . ?
C13 C14 S3 118.1(2) . . ?
C16 C15 C14 118.9(3) . . ?
C17 C16 C15 120.4(3) . . ?
C18 C17 C16 121.0(3) . . ?
C17 C18 C13 119.0(3) . . ?
C24 C19 C20 121.5(3) . . ?
C24 C19 P2 125.0(3) . . ?
C20 C19 P2 113.4(3) . . ?
C19 C20 C21 119.3(4) . . ?
C19 C20 S4 118.2(3) . . ?
C21 C20 S4 122.3(3) . . ?
C22 C21 C20 119.1(4) . . ?
C23 C22 C21 121.8(4) . . ?
C22 C23 C24 119.9(4) . . ?
C19 C24 C23 118.5(4) . . ?
C30 C25 C26 120.5(3) . . ?
C30 C25 P2 124.2(3) . . ?
C26 C25 P2 115.0(3) . . ?
C27 C26 C25 118.8(3) . . ?
C27 C26 S5 118.8(3) . . ?
C25 C26 S5 122.3(3) . . ?
C28 C27 C26 120.2(4) . . ?
C27 C28 C29 120.7(3) . . ?
C30 C29 C28 119.9(4) . . ?
C29 C30 C25 119.9(3) . . ?
C36 C31 C32 120.7(3) . . ?
C36 C31 P2 130.2(3) . . ?
C32 C31 P2 109.1(2) . . ?
C33 C32 C31 120.0(3) . . ?
C33 C32 S6 123.0(3) . . ?
C31 C32 S6 116.9(2) . . ?
C32 C33 C34 119.2(3) . . ?
C35 C34 C33 120.9(3) . . ?
C34 C35 C36 120.5(3) . . ?
C31 C36 C35 118.8(3) . . ?
C43 C37 C42 123.2(7) . . ?
C43 C37 C38 120.0(8) . . ?
C42 C37 C38 116.6(5) . . ?
C39 C38 C37 121.2(7) . . ?
C38 C39 C40 117.4(7) . . ?
C41 C40 C39 125.8(8) . . ?
C42 C41 C40 116.6(8) . . ?
C41 C42 C37 122.3(6) . . ?
C45 C44 C49 117.2(8) . . ?
C45 C44 C50 119.3(13) . . ?
C49 C44 C50 123.5(13) . . ?
C46 C45 C44 123.2(8) . . ?
C45 C46 C47 122.3(8) . . ?
C46 C47 C48 119.8(7) . . ?
C47 C48 C49 117.0(7) . . ?
C44 C49 C48 120.4(8) . . ?
C52 C51 C56 118.0(9) . . ?
C52 C51 C57 120.4(9) . . ?
C56 C51 C57 121.6(9) . . ?
C51 C52 C53 120.7(10) . . ?
C52 C53 C54 120.3(10) . . ?
C55 C54 C53 120.6(10) . . ?
C54 C55 C56 119.3(10) . . ?
C55 C56 C51 121.1(10) . . ?
C52F C51F C56F 119.9(12) . . ?
C52F C51F C57F 119.6(11) . . ?
C56F C51F C57F 120.5(10) . . ?
C51F C52F C53F 120.1(14) . . ?
C54F C53F C52F 118.5(15) . . ?
C55F C54F C53F 121.7(15) . . ?
C54F C55F C56F 120.3(15) . . ?
C55F C56F C51F 119.5(13) . . ?

loop_
_geom_bond_atom_site_label_1
_geom_bond_atom_site_label_2
_geom_bond_distance
_geom_bond_site_symmetry_2
_geom_bond_publ_flag
W1 S1 2.4625(12) . ?
W1 S3 2.4711(9) . ?
W1 P2 2.4886(10) . ?
W1 S2 2.4969(11) . ?
W1 S5 2.5019(11) . ?
W1 P1 2.5026(10) . ?
W1 S6 2.5069(11) . ?
W1 S4 2.5645(11) . ?
S1 C2 1.763(4) . ?
S2 C8 1.754(4) . ?
S3 C14 1.773(3) . ?
S4 C20 1.768(4) . ?
S5 C26 1.759(4) . ?
S6 C32 1.771(3) . ?
P1 C1 1.798(3) . ?
P1 C7 1.802(3) . ?
P1 C13 1.806(3) . ?
P2 C25 1.795(3) . ?
P2 C31 1.799(3) . ?
P2 C19 1.805(3) . ?
C1 C6 1.392(5) . ?
C1 C2 1.394(5) . ?
C2 C3 1.400(5) . ?
C3 C4 1.354(6) . ?
C4 C5 1.380(7) . ?
C5 C6 1.394(6) . ?
C7 C12 1.392(5) . ?
C7 C8 1.398(5) . ?
C8 C9 1.391(5) . ?
C9 C10 1.378(6) . ?
C10 C11 1.379(6) . ?
C11 C12 1.382(5) . ?
C13 C18 1.387(5) . ?
C13 C14 1.392(5) . ?
C14 C15 1.388(5) . ?
C15 C16 1.385(5) . ?
C16 C17 1.383(6) . ?
C17 C18 1.377(5) . ?
C19 C24 1.387(5) . ?
C19 C20 1.389(5) . ?
C20 C21 1.391(5) . ?
C21 C22 1.379(6) . ?
C22 C23 1.370(6) . ?
C23 C24 1.399(5) . ?
C25 C30 1.393(5) . ?
C25 C26 1.396(5) . ?
C26 C27 1.393(5) . ?
C27 C28 1.381(6) . ?
C28 C29 1.383(5) . ?
C29 C30 1.378(5) . ?
C31 C36 1.386(5) . ?
C31 C32 1.404(5) . ?
C32 C33 1.381(5) . ?
C33 C34 1.391(5) . ?
C34 C35 1.380(6) . ?
C35 C36 1.394(5) . ?
C37 C43 1.396(8) . ?
C37 C42 1.414(8) . ?
C37 C38 1.414(8) . ?
C38 C39 1.318(7) . ?
C39 C40 1.371(8) . ?
C40 C41 1.337(8) . ?
C41 C42 1.327(7) . ?
C44 C45 1.325(10) . ?
C44 C49 1.388(10) . ?
C44 C50 1.447(10) . ?
C45 C46 1.295(8) . ?
C46 C47 1.340(8) . ?
C47 C48 1.365(9) . ?
C48 C49 1.413(9) . ?
C51 C52 1.349(10) . ?
C51 C56 1.392(10) . ?
C51 C57 1.455(11) . ?
C52 C53 1.352(10) . ?
C53 C54 1.373(10) . ?
C54 C55 1.327(10) . ?
C55 C56 1.366(10) . ?
C51F C52F 1.357(12) . ?
C51F C56F 1.385(12) . ?
C51F C57F 1.458(13) . ?
C52F C53F 1.371(13) . ?
C53F C54F 1.368(13) . ?
C54F C55F 1.336(13) . ?
C55F C56F 1.349(12) . ?
